data_1510744
loop_
_publ_author_name
'Jing, H.'
'Meyer, H.J.'

_publ_section_title
;
 Ueber das metallreiche Lanthannitridoboratnitrid La5 (B2 N4) N2
;
_journal_name_full 'Zeitschrift fuer Anorganische und Allgemeine Chemie'
_journal_page_first 514
_journal_page_last 517
_journal_paper_doi 10.1002/(SICI)1521-3749(200002)626:2<514::AID-ZAAC514>3.0.CO;2-I
_journal_volume 626
_journal_year 2000
_chemical_formula_sum 'B2 La5 N6'
_chemical_name_systematic 'La5 (B2 N4) N2'
_space_group_IT_number 12
_symmetry_space_group_name_Hall '-C 2y'
_symmetry_space_group_name_H-M 'C 1 2/m 1'
_cell_angle_alpha 90
_cell_angle_beta 106.035
_cell_angle_gamma 90
_cell_formula_units_Z 2
_cell_length_a 12.5947
_cell_length_b 3.6853
_cell_length_c 9.0935
_cell_volume 405.655
_citation_journal_id_ASTM ZAACAB
_cod_data_source_file boron_234.cif
_cod_data_source_block B2La5N6
_cod_original_cell_volume 405.6554
_cod_database_code 1510744

loop_
_symmetry_equiv_pos_as_xyz
x,y,z
-x,y,-z
-x,-y,-z
x,-y,z
x+1/2,y+1/2,z
-x+1/2,y+1/2,-z
-x+1/2,-y+1/2,-z
x+1/2,-y+1/2,z

loop_
_atom_site_label
_atom_site_type_symbol
_atom_site_fract_x
_atom_site_fract_y
_atom_site_fract_z
_atom_site_occupancy
_atom_site_U_iso_or_equiv
B1 B+2 0.4446 -0.5 0.4148 1 0.0
La3 La+3 -0.12429 -0.5 -0.3762 1 0.0
La2 La+3 0.31041 0 0.18546 1 0.0
N1 N-3 0.0262 0 -0.26 1 0.0
N3 N-3 0.3442 0 -0.0783 1 0.0
La1 La+3 0 0 0 1 0.0
N2 N-3 -0.3275 -0.5 -0.4135 1 0.0
